data_1542660
loop_
_publ_author_name
'Yamamura, Masaki'
'Hasegawa, Toru'
'Nabeshima, Tatsuya'

_publ_section_title
;
 Synthesis of Phosphorus-Centered and Chalcogen-Bridged Concave Molecules:
 Modulation of Bowl Geometries and Packing Structures by Changing Bridging
 Atoms.
;
_journal_issue 4
_journal_name_full 'Organic letters'
_journal_page_first 816
_journal_page_last 819
_journal_paper_doi 10.1021/acs.orglett.6b00105
_journal_volume 18
_journal_year 2016
_chemical_formula_sum 'C21 H16 F2 N O4 P S'
_chemical_formula_weight 447.38
_chemical_name_systematic
;
 ?
;
_space_group_crystal_system monoclinic
_space_group_IT_number 14
_space_group_name_Hall '-P 2ybc'
_space_group_name_H-M_alt 'P 1 21/c 1'
_symmetry_space_group_name_Hall '-P 2ybc'
_symmetry_space_group_name_H-M 'P 1 21/c 1'
_atom_sites_solution_hydrogens mixed
_audit_creation_method SHELXL-2014
_cell_angle_alpha 90
_cell_angle_beta 95.890(2)
_cell_angle_gamma 90
_cell_formula_units_Z 4
_cell_length_a 11.099(3)
_cell_length_b 11.479(3)
_cell_length_c 14.854(3)
_cell_measurement_reflns_used 2165
_cell_measurement_temperature 120(2)
_cell_measurement_theta_max 27.61
_cell_measurement_theta_min 2.45
_cell_volume 1882.5(8)
_computing_structure_refinement 'SHELXL-2014 (Sheldrick, 2014)'
_diffrn_ambient_temperature 120(2)
_diffrn_measured_fraction_theta_full 1.000
_diffrn_measured_fraction_theta_max 0.984
_diffrn_measurement_device_type 'Bruker APEX-II CCD'
_diffrn_measurement_method '\f and \w scans'
_diffrn_radiation_monochromator graphite
_diffrn_radiation_source 'fine-focus sealed tube'
_diffrn_radiation_type MoK\a
_diffrn_radiation_wavelength 0.71073
_diffrn_reflns_av_R_equivalents 0.0411
_diffrn_reflns_av_unetI/netI 0.0387
_diffrn_reflns_laue_measured_fraction_full 1.000
_diffrn_reflns_laue_measured_fraction_max 0.984
_diffrn_reflns_limit_h_max 14
_diffrn_reflns_limit_h_min -14
_diffrn_reflns_limit_k_max 15
_diffrn_reflns_limit_k_min -15
_diffrn_reflns_limit_l_max 20
_diffrn_reflns_limit_l_min -20
_diffrn_reflns_number 21445
_diffrn_reflns_point_group_measured_fraction_full 1.000
_diffrn_reflns_point_group_measured_fraction_max 0.984
_diffrn_reflns_theta_full 25.242
_diffrn_reflns_theta_max 28.979
_diffrn_reflns_theta_min 1.844
_exptl_absorpt_coefficient_mu 0.307
_exptl_absorpt_correction_T_max 0.961
_exptl_absorpt_correction_T_min 0.912
_exptl_absorpt_correction_type empirical
_exptl_crystal_colour colorless
_exptl_crystal_density_diffrn 1.578
_exptl_crystal_description block
_exptl_crystal_F_000 920
_exptl_crystal_size_max 0.200
_exptl_crystal_size_mid 0.100
_exptl_crystal_size_min 0.050
_refine_diff_density_max 1.017
_refine_diff_density_min -0.378
_refine_diff_density_rms 0.068
_refine_ls_extinction_method none
_refine_ls_goodness_of_fit_ref 1.027
_refine_ls_hydrogen_treatment mixed
_refine_ls_matrix_type full
_refine_ls_number_parameters 277
_refine_ls_number_reflns 4917
_refine_ls_number_restraints 0
_refine_ls_restrained_S_all 1.027
_refine_ls_R_factor_all 0.0687
_refine_ls_R_factor_gt 0.0424
_refine_ls_shift/su_max 0.000
_refine_ls_shift/su_mean 0.000
_refine_ls_structure_factor_coef Fsqd
_refine_ls_weighting_details 'w=1/[\s^2^(Fo^2^)+(0.0435P)^2^+1.7875P] where P=(Fo^2^+2Fc^2^)/3'
_refine_ls_weighting_scheme calc
_refine_ls_wR_factor_gt 0.0975
_refine_ls_wR_factor_ref 0.1101
_reflns_Friedel_coverage 0.000
_reflns_number_gt 3592
_reflns_number_total 4917
_reflns_threshold_expression 'I > 2\s(I)'
_cod_data_source_file ol6b00105_si_002.cif
_cod_data_source_block cyclemono_a
_cod_original_cell_volume 1882.6(7)
_cod_database_code 1542660
_shelx_space_group_comment
;
The symmetry employed for this shelxl refinement is uniquely defined
by the following loop, which should always be used as a source of
symmetry information in preference to the above space-group names.
They are only intended as comments.
;
_shelx_estimated_absorpt_t_min 0.941
_shelx_estimated_absorpt_t_max 0.985
_shelxl_version_number 2014-3

loop_
_space_group_symop_operation_xyz
'x, y, z'
'-x, y+1/2, -z+1/2'
'-x, -y, -z'
'x, -y-1/2, z-1/2'

loop_
_atom_site_label
_atom_site_type_symbol
_atom_site_fract_x
_atom_site_fract_y
_atom_site_fract_z
_atom_site_U_iso_or_equiv
_atom_site_adp_type
_atom_site_occupancy
_atom_site_site_symmetry_order
_atom_site_calc_flag
_atom_site_refinement_flags_posn
_atom_site_refinement_flags_adp
P1 P 0.31857(5) 0.40774(5) 0.68561(3) 0.01577(12) Uani 1 1 d . .
S1 S 0.27242(5) 0.08886(5) 0.50639(4) 0.02356(13) Uani 1 1 d . .
F1 F 0.24505(11) 0.41552(12) 0.48587(8) 0.0269(3) Uani 1 1 d . .
F2 F 0.17262(12) 0.61923(12) 0.70249(10) 0.0340(3) Uani 1 1 d . .
O1 O 0.34370(13) 0.15082(12) 0.67727(9) 0.0184(3) Uani 1 1 d . .
O2 O 0.55490(12) 0.50328(12) 0.60876(10) 0.0211(3) Uani 1 1 d . .
O3 O 0.31008(13) 0.39204(13) 0.78482(9) 0.0204(3) Uani 1 1 d . .
O4 O 0.08854(15) 0.31861(16) 0.76330(11) 0.0304(4) Uani 1 1 d . .
N1 N 0.17783(15) 0.04191(16) 0.66105(12) 0.0206(4) Uani 1 1 d . .
C1 C 0.54131(18) 0.38510(17) 0.61570(13) 0.0161(4) Uani 1 1 d . .
C2 C 0.46857(18) 0.58255(18) 0.62706(13) 0.0190(4) Uani 1 1 d . .
C3 C 0.17593(17) 0.36848(17) 0.62544(14) 0.0168(4) Uani 1 1 d . .
C4 C 0.64129(18) 0.32275(19) 0.59296(13) 0.0190(4) Uani 1 1 d . .
H1 H 0.7097 0.3625 0.5745 0.023 Uiso 1 1 calc R U
C5 C 0.43923(17) 0.32914(17) 0.64287(13) 0.0151(4) Uani 1 1 d . .
C6 C 0.44234(18) 0.20657(17) 0.64458(13) 0.0166(4) Uani 1 1 d . .
C7 C 0.08005(19) 0.32767(19) 0.67200(14) 0.0208(4) Uani 1 1 d . .
C8 C 0.35685(18) 0.55270(17) 0.65632(13) 0.0187(4) Uani 1 1 d . .
C9 C 0.64040(18) 0.20249(18) 0.59734(14) 0.0203(4) Uani 1 1 d . .
H2 H 0.7091 0.1599 0.5826 0.024 Uiso 1 1 calc R U
C10 C 0.26235(18) 0.09203(17) 0.61698(14) 0.0174(4) Uani 1 1 d . .
C11 C 0.54029(19) 0.14286(18) 0.62297(14) 0.0198(4) Uani 1 1 d . .
H3 H 0.5396 0.0602 0.6255 0.024 Uiso 1 1 calc R U
C12 C 0.2806(2) 0.64565(19) 0.67231(15) 0.0244(5) Uani 1 1 d . .
C13 C 0.15411(19) 0.37553(19) 0.53138(14) 0.0208(4) Uani 1 1 d . .
C14 C 0.5021(2) 0.69824(19) 0.61507(15) 0.0249(5) Uani 1 1 d . .
H4 H 0.5790 0.7166 0.5960 0.030 Uiso 1 1 calc R U
C15 C -0.04410(19) 0.3026(2) 0.53097(16) 0.0259(5) Uani 1 1 d . .
H5 H -0.1189 0.2795 0.4991 0.031 Uiso 1 1 calc R U
C16 C 0.04703(19) 0.3440(2) 0.48296(15) 0.0253(5) Uani 1 1 d . .
H6 H 0.0361 0.3504 0.4189 0.030 Uiso 1 1 calc R U
C17 C -0.02919(19) 0.2940(2) 0.62422(16) 0.0261(5) Uani 1 1 d . .
H7 H -0.0932 0.2651 0.6558 0.031 Uiso 1 1 calc R U
C18 C 0.1740(2) 0.0486(2) 0.75919(15) 0.0270(5) Uani 1 1 d . .
H8 H 0.2441 0.0928 0.7863 0.041 Uiso 1 1 calc R U
H9 H 0.1762 -0.0302 0.7846 0.041 Uiso 1 1 calc R U
H10 H 0.0993 0.0876 0.7723 0.041 Uiso 1 1 calc R U
C19 C 0.4216(2) 0.7854(2) 0.63149(16) 0.0314(6) Uani 1 1 d . .
H11 H 0.4436 0.8644 0.6230 0.038 Uiso 1 1 calc R U
C20 C 0.3096(2) 0.7606(2) 0.66008(16) 0.0305(5) Uani 1 1 d . .
H12 H 0.2545 0.8211 0.6709 0.037 Uiso 1 1 calc R U
C21 C 0.0744(2) -0.0155(2) 0.61071(16) 0.0301(5) Uani 1 1 d . .
H13 H 0.0102 0.0418 0.5951 0.045 Uiso 1 1 calc R U
H14 H 0.0440 -0.0770 0.6481 0.045 Uiso 1 1 calc R U
H15 H 0.0997 -0.0496 0.5552 0.045 Uiso 1 1 calc R U
H16 H 0.171(3) 0.344(3) 0.786(2) 0.054(9) Uiso 1 1 d . .

loop_
_atom_site_aniso_label
_atom_site_aniso_U_11
_atom_site_aniso_U_22
_atom_site_aniso_U_33
_atom_site_aniso_U_23
_atom_site_aniso_U_13
_atom_site_aniso_U_12
P1 0.0151(2) 0.0165(3) 0.0155(2) -0.00161(19) 0.00072(18) 0.00114(19)
S1 0.0279(3) 0.0231(3) 0.0194(3) -0.0025(2) 0.0013(2) -0.0033(2)
F1 0.0219(6) 0.0396(8) 0.0192(6) 0.0039(5) 0.0023(5) -0.0088(6)
F2 0.0249(7) 0.0307(8) 0.0462(9) -0.0103(6) 0.0030(6) 0.0091(6)
O1 0.0206(7) 0.0164(7) 0.0182(7) 0.0003(5) 0.0013(6) -0.0060(6)
O2 0.0179(7) 0.0132(7) 0.0325(8) 0.0027(6) 0.0039(6) -0.0031(6)
O3 0.0204(7) 0.0255(8) 0.0155(7) -0.0007(6) 0.0023(5) 0.0021(6)
O4 0.0247(8) 0.0462(11) 0.0216(8) -0.0014(7) 0.0088(7) -0.0033(8)
N1 0.0191(8) 0.0204(9) 0.0218(9) 0.0024(7) -0.0002(7) -0.0035(7)
C1 0.0166(9) 0.0136(9) 0.0176(9) 0.0015(7) -0.0016(7) -0.0023(7)
C2 0.0209(10) 0.0156(10) 0.0190(9) 0.0007(8) -0.0056(8) 0.0004(8)
C3 0.0128(9) 0.0154(9) 0.0220(10) -0.0029(8) 0.0018(7) 0.0018(7)
C4 0.0144(9) 0.0242(11) 0.0183(9) 0.0010(8) 0.0012(7) -0.0020(8)
C5 0.0137(9) 0.0149(9) 0.0165(9) 0.0000(7) 0.0004(7) 0.0012(7)
C6 0.0178(9) 0.0161(10) 0.0157(9) 0.0006(7) 0.0007(7) -0.0032(8)
C7 0.0184(10) 0.0210(10) 0.0237(10) -0.0027(8) 0.0052(8) 0.0033(8)
C8 0.0207(10) 0.0146(9) 0.0196(10) -0.0023(8) -0.0033(8) 0.0011(8)
C9 0.0157(9) 0.0224(11) 0.0226(10) -0.0027(8) 0.0009(8) 0.0041(8)
C10 0.0182(9) 0.0120(9) 0.0212(9) 0.0014(8) -0.0014(7) 0.0004(8)
C11 0.0236(10) 0.0131(9) 0.0221(10) -0.0012(8) -0.0007(8) 0.0031(8)
C12 0.0243(11) 0.0222(11) 0.0249(11) -0.0055(9) -0.0061(9) 0.0052(9)
C13 0.0191(10) 0.0217(11) 0.0218(10) 0.0011(8) 0.0041(8) -0.0004(8)
C14 0.0316(12) 0.0178(11) 0.0232(10) 0.0020(8) -0.0071(9) -0.0066(9)
C15 0.0155(10) 0.0295(12) 0.0315(12) -0.0062(9) -0.0031(9) 0.0009(9)
C16 0.0213(11) 0.0306(12) 0.0227(11) -0.0018(9) -0.0037(9) -0.0002(9)
C17 0.0152(10) 0.0299(12) 0.0342(12) -0.0046(10) 0.0084(9) -0.0008(9)
C18 0.0279(12) 0.0303(12) 0.0233(11) 0.0043(9) 0.0046(9) -0.0040(10)
C19 0.0471(15) 0.0143(10) 0.0290(12) 0.0001(9) -0.0145(11) -0.0034(10)
C20 0.0403(14) 0.0164(11) 0.0316(12) -0.0052(9) -0.0118(10) 0.0105(10)
C21 0.0226(11) 0.0342(13) 0.0320(12) 0.0027(10) -0.0038(9) -0.0095(10)

loop_
_atom_type_symbol
_atom_type_description
_atom_type_scat_dispersion_real
_atom_type_scat_dispersion_imag
_atom_type_scat_source
C C 0.0033 0.0016 'International Tables Vol C Tables 4.2.6.8 and 6.1.1.4'
H H 0.0000 0.0000 'International Tables Vol C Tables 4.2.6.8 and 6.1.1.4'
N N 0.0061 0.0033 'International Tables Vol C Tables 4.2.6.8 and 6.1.1.4'
O O 0.0106 0.0060 'International Tables Vol C Tables 4.2.6.8 and 6.1.1.4'
F F 0.0171 0.0103 'International Tables Vol C Tables 4.2.6.8 and 6.1.1.4'
P P 0.1023 0.0942 'International Tables Vol C Tables 4.2.6.8 and 6.1.1.4'
S S 0.1246 0.1234 'International Tables Vol C Tables 4.2.6.8 and 6.1.1.4'

loop_
_geom_angle_atom_site_label_1
_geom_angle_atom_site_label_2
_geom_angle_atom_site_label_3
_geom_angle
O3 P1 C8 113.16(9)
O3 P1 C5 114.49(9)
C8 P1 C5 100.30(10)
O3 P1 C3 108.58(9)
C8 P1 C3 109.47(9)
C5 P1 C3 110.60(9)
C10 O1 C6 118.81(15)
C2 O2 C1 123.95(16)
C7 O4 H16 107.0(18)
C10 N1 C21 120.03(18)
C10 N1 C18 124.17(18)
C21 N1 C18 115.56(18)
O2 C1 C4 113.23(17)
O2 C1 C5 125.15(18)
C4 C1 C5 121.62(18)
O2 C2 C14 113.94(19)
O2 C2 C8 124.07(18)
C14 C2 C8 122.0(2)
C13 C3 C7 116.67(18)
C13 C3 P1 122.54(15)
C7 C3 P1 120.79(16)
C9 C4 C1 119.53(19)
C9 C4 H1 120.2
C1 C4 H1 120.2
C1 C5 C6 116.46(18)
C1 C5 P1 122.04(15)
C6 C5 P1 121.12(15)
C11 C6 O1 120.25(18)
C11 C6 C5 123.08(19)
O1 C6 C5 116.45(17)
O4 C7 C17 117.12(19)
O4 C7 C3 122.64(19)
C17 C7 C3 120.2(2)
C12 C8 C2 115.96(19)
C12 C8 P1 120.51(17)
C2 C8 P1 123.09(15)
C4 C9 C11 120.94(19)
C4 C9 H2 119.5
C11 C9 H2 119.5
N1 C10 O1 109.87(17)
N1 C10 S1 126.96(16)
O1 C10 S1 123.17(15)
C6 C11 C9 118.36(19)
C6 C11 H3 120.8
C9 C11 H3 120.8
F2 C12 C20 119.0(2)
F2 C12 C8 117.2(2)
C20 C12 C8 123.8(2)
F1 C13 C16 118.57(19)
F1 C13 C3 117.30(18)
C16 C13 C3 124.1(2)
C19 C14 C2 118.8(2)
C19 C14 H4 120.6
C2 C14 H4 120.6
C16 C15 C17 121.6(2)
C16 C15 H5 119.2
C17 C15 H5 119.2
C13 C16 C15 117.4(2)
C13 C16 H6 121.3
C15 C16 H6 121.3
C15 C17 C7 119.9(2)
C15 C17 H7 120.1
C7 C17 H7 120.1
N1 C18 H8 109.5
N1 C18 H9 109.5
H8 C18 H9 109.5
N1 C18 H10 109.5
H8 C18 H10 109.5
H9 C18 H10 109.5
C14 C19 C20 121.5(2)
C14 C19 H11 119.2
C20 C19 H11 119.2
C12 C20 C19 117.9(2)
C12 C20 H12 121.0
C19 C20 H12 121.0
N1 C21 H13 109.5
N1 C21 H14 109.5
H13 C21 H14 109.5
N1 C21 H15 109.5
H13 C21 H15 109.5
H14 C21 H15 109.5

loop_
_geom_bond_atom_site_label_1
_geom_bond_atom_site_label_2
_geom_bond_distance
P1 O3 1.4973(15)
P1 C8 1.782(2)
P1 C5 1.785(2)
P1 C3 1.794(2)
S1 C10 1.658(2)
F1 C13 1.352(2)
F2 C12 1.356(3)
O1 C10 1.381(2)
O1 C6 1.398(2)
O2 C2 1.369(2)
O2 C1 1.370(2)
O4 C7 1.354(3)
O4 H16 0.98(3)
N1 C10 1.329(3)
N1 C21 1.461(3)
N1 C18 1.465(3)
C1 C4 1.391(3)
C1 C5 1.397(3)
C2 C14 1.396(3)
C2 C8 1.398(3)
C3 C13 1.396(3)
C3 C7 1.408(3)
C4 C9 1.382(3)
C4 H1 0.9500
C5 C6 1.408(3)
C6 C11 1.375(3)
C7 C17 1.395(3)
C8 C12 1.397(3)
C9 C11 1.391(3)
C9 H2 0.9500
C11 H3 0.9500
C12 C20 1.375(3)
C13 C16 1.373(3)
C14 C19 1.380(3)
C14 H4 0.9500
C15 C16 1.380(3)
C15 C17 1.382(3)
C15 H5 0.9500
C16 H6 0.9500
C17 H7 0.9500
C18 H8 0.9800
C18 H9 0.9800
C18 H10 0.9800
C19 C20 1.384(4)
C19 H11 0.9500
C20 H12 0.9500
C21 H13 0.9800
C21 H14 0.9800
C21 H15 0.9800

loop_
_geom_torsion_atom_site_label_1
_geom_torsion_atom_site_label_2
_geom_torsion_atom_site_label_3
_geom_torsion_atom_site_label_4
_geom_torsion
C2 O2 C1 C4 179.61(17)
C2 O2 C1 C5 -0.6(3)
C1 O2 C2 C14 -179.80(18)
C1 O2 C2 C8 1.0(3)
O3 P1 C3 C13 178.93(17)
C8 P1 C3 C13 54.9(2)
C5 P1 C3 C13 -54.6(2)
O3 P1 C3 C7 -1.59(19)
C8 P1 C3 C7 -125.58(17)
C5 P1 C3 C7 124.82(17)
O2 C1 C4 C9 179.67(18)
C5 C1 C4 C9 -0.1(3)
O2 C1 C5 C6 179.26(18)
C4 C1 C5 C6 -1.0(3)
O2 C1 C5 P1 -7.7(3)
C4 C1 C5 P1 172.04(15)
O3 P1 C5 C1 -109.26(17)
C8 P1 C5 C1 12.22(18)
C3 P1 C5 C1 127.69(16)
O3 P1 C5 C6 63.42(18)
C8 P1 C5 C6 -175.10(16)
C3 P1 C5 C6 -59.62(19)
C10 O1 C6 C11 -76.7(2)
C10 O1 C6 C5 108.5(2)
C1 C5 C6 C11 1.4(3)
P1 C5 C6 C11 -171.69(15)
C1 C5 C6 O1 176.02(16)
P1 C5 C6 O1 2.9(2)
C13 C3 C7 O4 -178.80(19)
P1 C3 C7 O4 1.7(3)
C13 C3 C7 C17 1.5(3)
P1 C3 C7 C17 -178.00(17)
O2 C2 C8 C12 179.51(18)
C14 C2 C8 C12 0.4(3)
O2 C2 C8 P1 7.1(3)
C14 C2 C8 P1 -172.05(16)
O3 P1 C8 C12 -61.70(19)
C5 P1 C8 C12 175.88(16)
C3 P1 C8 C12 59.55(19)
O3 P1 C8 C2 110.38(17)
C5 P1 C8 C2 -12.04(19)
C3 P1 C8 C2 -128.37(17)
C1 C4 C9 C11 0.9(3)
C21 N1 C10 O1 173.69(18)
C18 N1 C10 O1 -0.4(3)
C21 N1 C10 S1 -5.6(3)
C18 N1 C10 S1 -179.73(17)
C6 O1 C10 N1 177.94(17)
C6 O1 C10 S1 -2.7(2)
O1 C6 C11 C9 -175.12(17)
C5 C6 C11 C9 -0.7(3)
C4 C9 C11 C6 -0.5(3)
C2 C8 C12 F2 -178.73(17)
P1 C8 C12 F2 -6.1(3)
C2 C8 C12 C20 0.6(3)
P1 C8 C12 C20 173.21(18)
C7 C3 C13 F1 179.45(18)
P1 C3 C13 F1 -1.1(3)
C7 C3 C13 C16 -0.9(3)
P1 C3 C13 C16 178.61(18)
O2 C2 C14 C19 179.87(18)
C8 C2 C14 C19 -0.9(3)
F1 C13 C16 C15 179.53(19)
C3 C13 C16 C15 -0.1(3)
C17 C15 C16 C13 0.5(3)
C16 C15 C17 C7 0.1(3)
O4 C7 C17 C15 179.1(2)
C3 C7 C17 C15 -1.1(3)
C2 C14 C19 C20 0.5(3)
F2 C12 C20 C19 178.36(19)
C8 C12 C20 C19 -0.9(3)
C14 C19 C20 C12 0.4(3)
